data_7226411
loop_
_publ_author_name
'Phukan, Nithi'
'Baruah, Jubaraj B.'

_publ_section_title
;
 Conformational adjustments over synthons of urea and thiourea based
 assemblies
;
_journal_issue 40
_journal_name_full CrystEngComm
_journal_page_first 7753
_journal_paper_doi 10.1039/C6CE01326K
_journal_volume 18
_journal_year 2016
_chemical_formula_sum 'C15 H16 Cl N3 O2 S'
_chemical_formula_weight 337.82
_chemical_name_systematic
; 
 ? 
;
_space_group_IT_number 61
_symmetry_cell_setting orthorhombic
_symmetry_space_group_name_Hall '-P 2ac 2ab'
_symmetry_space_group_name_H-M 'P b c a'
_atom_sites_solution_hydrogens geom
_atom_sites_solution_primary direct
_atom_sites_solution_secondary difmap
_audit_creation_method SHELXL-97
_audit_update_record
;
2016-02-12 deposited with the CCDC.
2016-08-31 downloaded from the CCDC.
;
_cell_angle_alpha 90.00
_cell_angle_beta 90.00
_cell_angle_gamma 90.00
_cell_formula_units_Z 8
_cell_length_a 15.4084(8)
_cell_length_b 7.7845(4)
_cell_length_c 27.4631(14)
_cell_measurement_reflns_used 5994
_cell_measurement_temperature 296(2)
_cell_measurement_theta_max 19.16
_cell_measurement_theta_min 2.64
_cell_volume 3294.1(3)
_computing_structure_refinement 'SHELXL-97 (Sheldrick, 1997)'
_computing_structure_solution 'SHELXS-97 (Sheldrick, 1990)'
_diffrn_ambient_temperature 296(2)
_diffrn_measured_fraction_theta_full 0.975
_diffrn_measured_fraction_theta_max 0.975
_diffrn_measurement_device_type 'CCD area detector'
_diffrn_measurement_method 'phi and omega scans'
_diffrn_radiation_monochromator graphite
_diffrn_radiation_source 'fine-focus sealed tube'
_diffrn_radiation_type MoK\a
_diffrn_radiation_wavelength 0.71073
_diffrn_reflns_av_R_equivalents 0.0561
_diffrn_reflns_av_sigmaI/netI 0.0434
_diffrn_reflns_limit_h_max 18
_diffrn_reflns_limit_h_min -18
_diffrn_reflns_limit_k_max 8
_diffrn_reflns_limit_k_min -7
_diffrn_reflns_limit_l_max 31
_diffrn_reflns_limit_l_min -33
_diffrn_reflns_number 27785
_diffrn_reflns_theta_full 25.50
_diffrn_reflns_theta_max 25.50
_diffrn_reflns_theta_min 1.99
_exptl_absorpt_coefficient_mu 0.368
_exptl_absorpt_correction_T_max 0.957
_exptl_absorpt_correction_T_min 0.899
_exptl_absorpt_correction_type multi-scan
_exptl_absorpt_process_details multi-scan
_exptl_crystal_colour colorless
_exptl_crystal_density_diffrn 1.362
_exptl_crystal_density_method 'not measured'
_exptl_crystal_description block
_exptl_crystal_F_000 1408
_exptl_crystal_size_max 0.32
_exptl_crystal_size_mid 0.24
_exptl_crystal_size_min 0.12
_refine_diff_density_max 0.248
_refine_diff_density_min -0.230
_refine_diff_density_rms 0.059
_refine_ls_extinction_method none
_refine_ls_goodness_of_fit_ref 1.085
_refine_ls_hydrogen_treatment mixed
_refine_ls_matrix_type full
_refine_ls_number_parameters 216
_refine_ls_number_reflns 2999
_refine_ls_number_restraints 10
_refine_ls_restrained_S_all 1.280
_refine_ls_R_factor_all 0.0866
_refine_ls_R_factor_gt 0.0397
_refine_ls_shift/su_max 0.001
_refine_ls_shift/su_mean 0.000
_refine_ls_structure_factor_coef Fsqd
_refine_ls_weighting_details 'calc w=1/[\s^2^(Fo^2^)+(0.0000P)^2^+1.4000P] where P=(Fo^2^+2Fc^2^)/3'
_refine_ls_weighting_scheme calc
_refine_ls_wR_factor_gt 0.0578
_refine_ls_wR_factor_ref 0.0654
_reflns_number_gt 1639
_reflns_number_total 2999
_reflns_threshold_expression >2sigma(I)
_cod_data_source_file c6ce01326k2.cif
_cod_data_source_block 1a
_cod_depositor_comments
;
The following automatic conversions were performed:

'_symmetry_cell_setting' value 'Orthorhombic' changed to
'orthorhombic' according to
/usr/data/users/saulius/crontab/automatic-downloads/rss-feeds/RSC/lib/dictionaries/cif_core.dic
dictionary named 'cif_core.dic' version 2.4.2 from 2011-04-26.

Automatic conversion script
Id: cif_fix_values 4268 2015-11-12 08:31:59Z antanas 

 Adding full bibliography for 7226405--7226416.cif.
;
_cod_original_sg_symbol_H-M Pbca
_cod_database_code 7226411

loop_
_symmetry_equiv_pos_as_xyz
'x, y, z'
'-x+1/2, -y, z+1/2'
'x+1/2, -y+1/2, -z'
'-x, y+1/2, -z+1/2'
'-x, -y, -z'
'x-1/2, y, -z-1/2'
'-x-1/2, y-1/2, z'
'x, -y-1/2, z-1/2'

loop_
_atom_site_label
_atom_site_type_symbol
_atom_site_fract_x
_atom_site_fract_y
_atom_site_fract_z
_atom_site_U_iso_or_equiv
_atom_site_adp_type
_atom_site_occupancy
_atom_site_symmetry_multiplicity
_atom_site_calc_flag
_atom_site_refinement_flags
S1 S 0.50364(5) 0.03051(12) 0.87444(3) 0.0665(3) Uani 1 1 d .
O1 O 0.65110(12) 0.0880(3) 0.82780(7) 0.0700(6) Uani 1 1 d .
N2 N 0.66606(15) -0.0937(3) 0.89204(8) 0.0520(7) Uani 1 1 d .
N1 N 0.55103(15) -0.1511(3) 0.94533(8) 0.0628(7) Uani 1 1 d .
H1 H 0.5824 -0.2099 0.9652 0.075 Uiso 1 1 calc R
N3 N 0.78533(15) -0.0219(3) 0.84650(8) 0.0556(7) Uani 1 1 d D
C7 C 0.80189(19) 0.1134(4) 0.76756(10) 0.0684(9) Uani 1 1 d .
H7 H 0.7431 0.0972 0.7615 0.082 Uiso 1 1 calc R
C8 C 0.8542(2) 0.1958(5) 0.73275(11) 0.0804(11) Uani 1 1 d .
H8 H 0.8293 0.2358 0.7040 0.096 Uiso 1 1 calc R
C9 C 0.9400(2) 0.2179(4) 0.74039(11) 0.0746(10) Uani 1 1 d .
H9 H 0.9734 0.2733 0.7169 0.089 Uiso 1 1 calc R
C10 C 0.97966(18) 0.1583(4) 0.78325(11) 0.0599(9) Uani 1 1 d .
C15 C 0.92769(17) 0.0760(4) 0.81948(10) 0.0518(8) Uani 1 1 d .
C6 C 0.83695(17) 0.0571(4) 0.81006(10) 0.0524(8) Uani 1 1 d .
C14 C 0.96904(18) 0.0170(4) 0.86244(10) 0.0629(9) Uani 1 1 d .
H14 H 0.9363 -0.0367 0.8865 0.076 Uiso 1 1 calc R
C13 C 1.05681(19) 0.0380(4) 0.86900(12) 0.0768(10) Uani 1 1 d .
H13 H 1.0831 -0.0018 0.8973 0.092 Uiso 1 1 calc R
C12 C 1.1069(2) 0.1197(5) 0.83304(14) 0.0851(12) Uani 1 1 d .
H12 H 1.1662 0.1336 0.8377 0.102 Uiso 1 1 calc R
C11 C 1.0695(2) 0.1783(5) 0.79169(13) 0.0790(10) Uani 1 1 d .
H11 H 1.1035 0.2328 0.7684 0.095 Uiso 1 1 calc R
C5 C 0.69860(18) 0.0002(4) 0.85241(10) 0.0533(8) Uani 1 1 d .
C4 C 0.58198(17) -0.0782(4) 0.90541(9) 0.0512(8) Uani 1 1 d .
C3 C 0.4626(2) -0.1229(4) 0.95199(12) 0.0722(10) Uani 1 1 d .
H3 H 0.4318 -0.1664 0.9783 0.087 Uiso 1 1 calc R
C2 C 0.42642(19) -0.0287(5) 0.91746(11) 0.0696(10) Uani 1 1 d .
C1 C 0.33310(18) 0.0238(5) 0.91207(12) 0.1032(13) Uani 1 1 d .
H1A H 0.3000 -0.0214 0.9388 0.155 Uiso 1 1 calc R
H1B H 0.3106 -0.0206 0.8820 0.155 Uiso 1 1 calc R
H1C H 0.3291 0.1468 0.9120 0.155 Uiso 1 1 calc R
Cl1 Cl 0.17625(5) 0.21778(11) 0.04458(3) 0.0770(3) Uani 1 1 d .
O2 O 0.6528(2) 0.6444(5) 0.00325(10) 0.0946(9) Uani 1 1 d .
H2 H 0.7036(13) -0.141(3) 0.9123(8) 0.045(8) Uiso 1 1 d .
H3A H 0.8115(14) -0.088(3) 0.8691(7) 0.065(9) Uiso 1 1 d D
H2P H 0.647(3) 0.545(6) -0.0075(16) 0.16(3) Uiso 1 1 d .
H2Q H 0.708(3) 0.684(7) -0.0058(17) 0.21(3) Uiso 1 1 d .

loop_
_atom_site_aniso_label
_atom_site_aniso_U_11
_atom_site_aniso_U_22
_atom_site_aniso_U_33
_atom_site_aniso_U_23
_atom_site_aniso_U_13
_atom_site_aniso_U_12
S1 0.0523(4) 0.0772(7) 0.0699(5) 0.0031(5) 0.0011(4) -0.0027(5)
O1 0.0556(13) 0.0837(19) 0.0708(13) 0.0251(13) 0.0020(10) 0.0080(12)
N2 0.0496(15) 0.054(2) 0.0526(15) 0.0070(14) -0.0003(13) -0.0003(14)
N1 0.0698(17) 0.063(2) 0.0556(15) 0.0016(14) 0.0070(13) -0.0080(15)
N3 0.0501(15) 0.060(2) 0.0563(15) 0.0137(14) 0.0008(12) 0.0031(14)
C7 0.0620(19) 0.082(3) 0.0615(19) 0.0135(19) 0.0061(16) 0.0002(18)
C8 0.082(2) 0.094(3) 0.064(2) 0.013(2) 0.0091(19) 0.003(2)
C9 0.087(3) 0.069(3) 0.067(2) 0.006(2) 0.0226(19) -0.003(2)
C10 0.058(2) 0.049(2) 0.072(2) -0.0118(18) 0.0177(17) -0.0027(17)
C15 0.0528(18) 0.046(2) 0.0565(17) -0.0091(16) 0.0069(15) 0.0040(16)
C6 0.0560(18) 0.048(2) 0.0536(17) -0.0001(16) 0.0082(15) 0.0012(16)
C14 0.0572(18) 0.063(3) 0.068(2) -0.0078(18) 0.0069(15) 0.0030(17)
C13 0.062(2) 0.084(3) 0.085(2) -0.015(2) -0.0069(18) 0.012(2)
C12 0.051(2) 0.093(3) 0.112(3) -0.022(3) 0.012(2) -0.006(2)
C11 0.067(2) 0.072(3) 0.098(3) -0.014(2) 0.027(2) -0.006(2)
C5 0.0515(19) 0.055(3) 0.0532(18) -0.0012(17) 0.0011(15) -0.0058(17)
C4 0.0560(18) 0.047(2) 0.0508(17) -0.0034(16) 0.0009(14) -0.0071(16)
C3 0.064(2) 0.081(3) 0.072(2) -0.011(2) 0.0210(18) -0.016(2)
C2 0.055(2) 0.078(3) 0.076(2) -0.012(2) 0.0097(16) -0.0094(19)
C1 0.058(2) 0.130(4) 0.121(3) -0.013(3) 0.0161(19) 0.000(2)
Cl1 0.0843(5) 0.0776(7) 0.0690(5) 0.0050(5) -0.0141(4) 0.0124(5)
O2 0.117(2) 0.080(3) 0.0864(18) 0.0070(18) 0.0067(16) 0.0096(19)

loop_
_atom_type_symbol
_atom_type_description
_atom_type_scat_dispersion_real
_atom_type_scat_dispersion_imag
_atom_type_scat_source
C C 0.0033 0.0016 'International Tables Vol C Tables 4.2.6.8 and 6.1.1.4'
H H 0.0000 0.0000 'International Tables Vol C Tables 4.2.6.8 and 6.1.1.4'
Cl Cl 0.1484 0.1585 'International Tables Vol C Tables 4.2.6.8 and 6.1.1.4'
N N 0.0061 0.0033 'International Tables Vol C Tables 4.2.6.8 and 6.1.1.4'
O O 0.0106 0.0060 'International Tables Vol C Tables 4.2.6.8 and 6.1.1.4'
S S 0.1246 0.1234 'International Tables Vol C Tables 4.2.6.8 and 6.1.1.4'

loop_
_geom_angle_atom_site_label_1
_geom_angle_atom_site_label_2
_geom_angle_atom_site_label_3
_geom_angle
C4 S1 C2 90.80(15)
C4 N2 C5 120.4(3)
C4 N2 H2 119.6(14)
C5 N2 H2 118.1(15)
C4 N1 C3 113.2(3)
C4 N1 H1 123.4
C3 N1 H1 123.4
C5 N3 C6 125.6(3)
C5 N3 H3A 115.5(16)
C6 N3 H3A 118.9(16)
C6 C7 C8 120.2(3)
C6 C7 H7 119.9
C8 C7 H7 119.9
C9 C8 C7 120.9(3)
C9 C8 H8 119.5
C7 C8 H8 119.5
C8 C9 C10 120.9(3)
C8 C9 H9 119.5
C10 C9 H9 119.5
C9 C10 C11 121.8(3)
C9 C10 C15 119.2(3)
C11 C10 C15 119.0(3)
C14 C15 C10 118.2(3)
C14 C15 C6 123.8(3)
C10 C15 C6 117.9(3)
C7 C6 N3 121.5(3)
C7 C6 C15 120.8(3)
N3 C6 C15 117.7(2)
C13 C14 C15 120.9(3)
C13 C14 H14 119.6
C15 C14 H14 119.6
C14 C13 C12 120.1(3)
C14 C13 H13 119.9
C12 C13 H13 119.9
C11 C12 C13 120.6(3)
C11 C12 H12 119.7
C13 C12 H12 119.7
C12 C11 C10 121.2(3)
C12 C11 H11 119.4
C10 C11 H11 119.4
O1 C5 N3 127.0(3)
O1 C5 N2 120.8(3)
N3 C5 N2 112.2(3)
N1 C4 N2 122.2(3)
N1 C4 S1 111.8(2)
N2 C4 S1 126.0(2)
C2 C3 N1 114.0(3)
C2 C3 H3 123.0
N1 C3 H3 123.0
C3 C2 C1 128.7(3)
C3 C2 S1 110.2(2)
C1 C2 S1 121.1(3)
C2 C1 H1A 109.5
C2 C1 H1B 109.5
H1A C1 H1B 109.5
C2 C1 H1C 109.5
H1A C1 H1C 109.5
H1B C1 H1C 109.5
H2P O2 H2Q 108(4)

loop_
_geom_bond_atom_site_label_1
_geom_bond_atom_site_label_2
_geom_bond_distance
S1 C4 1.702(3)
S1 C2 1.739(3)
O1 C5 1.208(3)
N2 C4 1.352(3)
N2 C5 1.403(3)
N2 H2 0.88(2)
N1 C4 1.323(3)
N1 C3 1.392(3)
N1 H1 0.8600
N3 C5 1.357(3)
N3 C6 1.419(3)
N3 H3A 0.903(7)
C7 C6 1.359(3)
C7 C8 1.405(4)
C7 H7 0.9300
C8 C9 1.350(4)
C8 H8 0.9300
C9 C10 1.405(4)
C9 H9 0.9300
C10 C11 1.412(4)
C10 C15 1.429(3)
C15 C14 1.417(3)
C15 C6 1.429(3)
C14 C13 1.374(4)
C14 H14 0.9300
C13 C12 1.405(4)
C13 H13 0.9300
C12 C11 1.353(4)
C12 H12 0.9300
C11 H11 0.9300
C3 C2 1.322(4)
C3 H3 0.9300
C2 C1 1.502(4)
C1 H1A 0.9600
C1 H1B 0.9600
C1 H1C 0.9600
O2 H2P 0.83(5)
O2 H2Q 0.94(4)

loop_
_geom_torsion_atom_site_label_1
_geom_torsion_atom_site_label_2
_geom_torsion_atom_site_label_3
_geom_torsion_atom_site_label_4
_geom_torsion
C6 C7 C8 C9 1.2(5)
C7 C8 C9 C10 0.3(5)
C8 C9 C10 C11 179.3(3)
C8 C9 C10 C15 -1.1(5)
C9 C10 C15 C14 -180.0(3)
C11 C10 C15 C14 -0.3(4)
C9 C10 C15 C6 0.4(4)
C11 C10 C15 C6 -179.9(3)
C8 C7 C6 N3 178.1(3)
C8 C7 C6 C15 -1.9(5)
C5 N3 C6 C7 -24.0(5)
C5 N3 C6 C15 156.0(3)
C14 C15 C6 C7 -178.5(3)
C10 C15 C6 C7 1.1(4)
C14 C15 C6 N3 1.5(4)
C10 C15 C6 N3 -178.9(2)
C10 C15 C14 C13 -0.1(4)
C6 C15 C14 C13 179.5(3)
C15 C14 C13 C12 0.3(5)
C14 C13 C12 C11 0.0(5)
C13 C12 C11 C10 -0.5(5)
C9 C10 C11 C12 -179.7(3)
C15 C10 C11 C12 0.6(5)
C6 N3 C5 O1 0.8(5)
C6 N3 C5 N2 -179.3(2)
C4 N2 C5 O1 -4.5(4)
C4 N2 C5 N3 175.6(2)
C3 N1 C4 N2 -178.7(3)
C3 N1 C4 S1 0.6(3)
C5 N2 C4 N1 -173.2(3)
C5 N2 C4 S1 7.7(4)
C2 S1 C4 N1 -0.6(2)
C2 S1 C4 N2 178.6(3)
C4 N1 C3 C2 -0.2(4)
N1 C3 C2 C1 178.5(3)
N1 C3 C2 S1 -0.3(4)
C4 S1 C2 C3 0.5(3)
C4 S1 C2 C1 -178.3(3)
